data_4512672
loop_
_publ_author_name
'Ionescu, Andreea'
'Lento, Raffaella'
'Mastropietro, Teresa F.'
'Aiello, Iolinda'
'Termine, Roberto'
'Golemme, Attilio'
'Ghedini, Mauro'
'Bellec, Nathalie'
'Pini, Elena'
'Rimoldi, Isabella'
'Godbert, Nicolas'

_publ_section_title
;
 Electropolymerized highly photoconductive thin films of cyclopalladated
 and cycloplatinated complexes.
;
_journal_issue 7
_journal_name_full 'ACS applied materials &amp; interfaces'
_journal_page_first 4019
_journal_page_last 4028
_journal_paper_doi 10.1021/am506984m
_journal_volume 7
_journal_year 2015
_chemical_formula_moiety 'C43 H33 N3 O2 Pd1'
_chemical_formula_sum 'C43 H33 N3 O2 Pd'
_chemical_formula_weight 730.12
_chemical_name_systematic
; 
 ? 
;
_space_group_IT_number 2
_symmetry_cell_setting triclinic
_symmetry_space_group_name_Hall '-P 1'
_symmetry_space_group_name_H-M 'P -1'
_atom_sites_solution_hydrogens geom
_atom_sites_solution_primary direct
_atom_sites_solution_secondary difmap
_audit_creation_method SHELXL-97
_cell_angle_alpha 91.858(9)
_cell_angle_beta 95.719(9)
_cell_angle_gamma 108.279(9)
_cell_formula_units_Z 4
_cell_length_a 10.0139(18)
_cell_length_b 10.033(2)
_cell_length_c 35.752(7)
_cell_measurement_reflns_used 6341
_cell_measurement_temperature 273(2)
_cell_measurement_theta_max 24.99
_cell_measurement_theta_min 2.60
_cell_volume 3386.0(11)
_computing_cell_refinement 'Bruker SMART'
_computing_data_collection 'Bruker SMART'
_computing_data_reduction 'Bruker SAINT'
_computing_molecular_graphics 'Bruker SHELXTL'
_computing_publication_material 'Bruker SHELXTL'
_computing_structure_refinement 'Bruker SHELXTL'
_computing_structure_solution 'Bruker SHELXTL'
_diffrn_ambient_temperature 273(2)
_diffrn_measured_fraction_theta_full 0.964
_diffrn_measured_fraction_theta_max 0.964
_diffrn_measurement_device_type 'CCD area detector'
_diffrn_measurement_method 'phi and omega scans'
_diffrn_radiation_monochromator graphite
_diffrn_radiation_source 'fine-focus sealed tube'
_diffrn_radiation_type MoK\a
_diffrn_radiation_wavelength 0.71073
_diffrn_reflns_av_R_equivalents 0.0673
_diffrn_reflns_av_sigmaI/netI 0.0715
_diffrn_reflns_limit_h_max 11
_diffrn_reflns_limit_h_min -11
_diffrn_reflns_limit_k_max 11
_diffrn_reflns_limit_k_min -11
_diffrn_reflns_limit_l_max 42
_diffrn_reflns_limit_l_min -42
_diffrn_reflns_number 45408
_diffrn_reflns_theta_full 25.00
_diffrn_reflns_theta_max 25.00
_diffrn_reflns_theta_min 1.72
_exptl_absorpt_coefficient_mu 0.590
_exptl_absorpt_correction_T_max 0.9941
_exptl_absorpt_correction_T_min 0.9012
_exptl_absorpt_correction_type multi-scan
_exptl_absorpt_process_details sadabs
_exptl_crystal_colour orange
_exptl_crystal_density_diffrn 1.432
_exptl_crystal_density_method 'not measured'
_exptl_crystal_description laminar
_exptl_crystal_F_000 1496
_exptl_crystal_size_max 0.18
_exptl_crystal_size_mid 0.04
_exptl_crystal_size_min 0.01
_refine_diff_density_max 0.790
_refine_diff_density_min -0.827
_refine_diff_density_rms 0.087
_refine_ls_extinction_method none
_refine_ls_goodness_of_fit_ref 1.026
_refine_ls_hydrogen_treatment constr
_refine_ls_matrix_type full
_refine_ls_number_parameters 885
_refine_ls_number_reflns 11455
_refine_ls_number_restraints 0
_refine_ls_restrained_S_all 1.026
_refine_ls_R_factor_all 0.0872
_refine_ls_R_factor_gt 0.0499
_refine_ls_shift/su_max 0.002
_refine_ls_shift/su_mean 0.000
_refine_ls_structure_factor_coef Fsqd
_refine_ls_weighting_details 'calc w=1/[\s^2^(Fo^2^)+(0.0591P)^2^+0.6888P] where P=(Fo^2^+2Fc^2^)/3'
_refine_ls_weighting_scheme calc
_refine_ls_wR_factor_gt 0.1066
_refine_ls_wR_factor_ref 0.1254
_reflns_number_gt 7577
_reflns_number_total 11455
_reflns_threshold_expression >2sigma(I)
_cod_data_source_file am506984m_si_002.cif
_cod_data_source_block 2
_cod_depositor_comments
;
The following automatic conversions were performed:

'_symmetry_cell_setting' value 'Triclinic' changed to 'triclinic'
according to
/usr/data/users/saulius/crontab/automatic-downloads/rss-feeds/ACS/lib/dictionaries/cif_core.dic
dictionary named 'cif_core.dic' version 2.4.2 from 2011-04-26.

Automatic conversion script
Id: cif_fix_values 3008 2015-01-20 13:52:24Z robertas 

 Adding full bibliography for 4512671--4512675.cif.
;
_cod_original_cell_volume 3386.2(11)
_cod_database_code 4512672

loop_
_symmetry_equiv_pos_as_xyz
'x, y, z'
'-x, -y, -z'

loop_
_atom_site_label
_atom_site_type_symbol
_atom_site_fract_x
_atom_site_fract_y
_atom_site_fract_z
_atom_site_U_iso_or_equiv
_atom_site_adp_type
_atom_site_occupancy
_atom_site_symmetry_multiplicity
_atom_site_calc_flag
_atom_site_refinement_flags
Pd1 Pd 0.13258(3) 0.53896(3) 0.351458(10) 0.03893(13) Uani 1 1 d .
N1 N -0.0653(4) 0.5086(4) 0.36485(11) 0.0458(10) Uani 1 1 d .
N2 N 0.3352(4) 0.5545(3) 0.34234(10) 0.0357(8) Uani 1 1 d .
N3 N 0.4930(5) 0.0800(5) 0.10997(11) 0.0633(12) Uani 1 1 d .
O1 O 0.2074(4) 0.6334(4) 0.40462(9) 0.0552(9) Uani 1 1 d .
O2 O 0.7448(4) 0.8937(4) 0.47456(10) 0.0714(11) Uani 1 1 d .
C1 C -0.0971(6) 0.5422(5) 0.39865(16) 0.0579(14) Uani 1 1 d .
H1 H -0.0234 0.5949 0.4164 0.069 Uiso 1 1 calc R
C2 C -0.2320(6) 0.5033(6) 0.40860(18) 0.0664(16) Uani 1 1 d .
H2 H -0.2493 0.5282 0.4325 0.080 Uiso 1 1 calc R
C3 C -0.3407(6) 0.4269(6) 0.38247(18) 0.0670(16) Uani 1 1 d .
H3 H -0.4334 0.3991 0.3884 0.080 Uiso 1 1 calc R
C4 C -0.3114(5) 0.3914(5) 0.34716(17) 0.0616(15) Uani 1 1 d .
H4 H -0.3844 0.3398 0.3291 0.074 Uiso 1 1 calc R
C5 C -0.1724(5) 0.4332(5) 0.33883(15) 0.0461(12) Uani 1 1 d .
C6 C -0.1229(5) 0.4030(5) 0.30314(14) 0.0444(12) Uani 1 1 d .
C7 C -0.2157(5) 0.3291(5) 0.27240(15) 0.0522(13) Uani 1 1 d .
H7 H -0.3124 0.2959 0.2743 0.063 Uiso 1 1 calc R
C8 C -0.1655(5) 0.3045(5) 0.23918(14) 0.0520(13) Uani 1 1 d .
H8 H -0.2266 0.2513 0.2189 0.062 Uiso 1 1 calc R
C9 C -0.0215(5) 0.3613(5) 0.23669(13) 0.0496(12) Uani 1 1 d .
H9 H 0.0135 0.3496 0.2141 0.059 Uiso 1 1 calc R
C10 C 0.0699(5) 0.4342(5) 0.26689(13) 0.0442(11) Uani 1 1 d .
H10 H 0.1656 0.4720 0.2641 0.053 Uiso 1 1 calc R
C11 C 0.0246(4) 0.4540(4) 0.30198(13) 0.0374(11) Uani 1 1 d .
C12 C 0.3366(5) 0.6954(5) 0.41863(13) 0.0469(12) Uani 1 1 d .
C13 C 0.3633(6) 0.7644(6) 0.45476(14) 0.0638(15) Uani 1 1 d .
H13 H 0.2872 0.7675 0.4673 0.077 Uiso 1 1 calc R
C14 C 0.4967(7) 0.8267(6) 0.47186(15) 0.0660(16) Uani 1 1 d .
H14 H 0.5100 0.8700 0.4960 0.079 Uiso 1 1 calc R
C15 C 0.6147(6) 0.8271(5) 0.45395(14) 0.0563(14) Uani 1 1 d .
C16 C 0.5943(5) 0.7649(4) 0.41898(13) 0.0457(12) Uani 1 1 d .
H16 H 0.6724 0.7660 0.4068 0.055 Uiso 1 1 calc R
C17 C 0.4557(5) 0.6975(4) 0.40025(12) 0.0401(11) Uani 1 1 d .
C18 C 0.8649(6) 0.8893(6) 0.45779(17) 0.0806(18) Uani 1 1 d .
H18A H 0.8572 0.7932 0.4515 0.121 Uiso 1 1 calc R
H18B H 0.9484 0.9319 0.4751 0.121 Uiso 1 1 calc R
H18C H 0.8710 0.9398 0.4353 0.121 Uiso 1 1 calc R
C19 C 0.4461(5) 0.6271(4) 0.36459(12) 0.0359(10) Uani 1 1 d .
H19 H 0.5324 0.6342 0.3559 0.043 Uiso 1 1 calc R
C20 C 0.3676(4) 0.4867(4) 0.30962(11) 0.0333(10) Uani 1 1 d .
C21 C 0.3267(4) 0.3415(4) 0.30570(12) 0.0377(10) Uani 1 1 d .
H21 H 0.2815 0.2881 0.3243 0.045 Uiso 1 1 calc R
C22 C 0.3533(4) 0.2760(4) 0.27380(12) 0.0376(10) Uani 1 1 d .
H22 H 0.3280 0.1784 0.2716 0.045 Uiso 1 1 calc R
C23 C 0.4174(4) 0.3539(4) 0.24496(12) 0.0354(10) Uani 1 1 d .
C24 C 0.4596(4) 0.5006(4) 0.25019(12) 0.0382(10) Uani 1 1 d .
H24 H 0.5041 0.5552 0.2317 0.046 Uiso 1 1 calc R
C25 C 0.4360(4) 0.5656(4) 0.28241(12) 0.0397(11) Uani 1 1 d .
H25 H 0.4667 0.6633 0.2857 0.048 Uiso 1 1 calc R
C26 C 0.4379(4) 0.2850(5) 0.20977(12) 0.0385(11) Uani 1 1 d .
C27 C 0.3498(5) 0.1500(5) 0.19731(13) 0.0453(12) Uani 1 1 d .
H27 H 0.2780 0.1031 0.2113 0.054 Uiso 1 1 calc R
C28 C 0.3680(5) 0.0849(5) 0.16437(13) 0.0511(13) Uani 1 1 d .
H28 H 0.3080 -0.0050 0.1564 0.061 Uiso 1 1 calc R
C29 C 0.4748(5) 0.1524(5) 0.14312(13) 0.0467(12) Uani 1 1 d .
C30 C 0.5627(5) 0.2864(5) 0.15528(13) 0.0493(12) Uani 1 1 d .
H30 H 0.6350 0.3329 0.1413 0.059 Uiso 1 1 calc R
C31 C 0.5435(5) 0.3512(5) 0.18792(12) 0.0434(11) Uani 1 1 d .
H31 H 0.6029 0.4417 0.1955 0.052 Uiso 1 1 calc R
C32 C 0.4964(6) -0.0614(6) 0.11339(14) 0.0535(13) Uani 1 1 d .
C33 C 0.4034(6) -0.1704(6) 0.09099(15) 0.0668(15) Uani 1 1 d .
H33 H 0.3377 -0.1534 0.0731 0.080 Uiso 1 1 calc R
C34 C 0.4065(7) -0.3055(6) 0.09485(16) 0.0754(17) Uani 1 1 d .
H34 H 0.3443 -0.3793 0.0792 0.090 Uiso 1 1 calc R
C35 C 0.5013(7) -0.3314(7) 0.12177(18) 0.0760(17) Uani 1 1 d .
H35 H 0.5027 -0.4229 0.1245 0.091 Uiso 1 1 calc R
C36 C 0.5929(6) -0.2239(7) 0.14443(17) 0.0732(17) Uani 1 1 d .
H36 H 0.6564 -0.2413 0.1629 0.088 Uiso 1 1 calc R
C37 C 0.5910(6) -0.0878(6) 0.13983(16) 0.0636(15) Uani 1 1 d .
H37 H 0.6552 -0.0136 0.1550 0.076 Uiso 1 1 calc R
C38 C 0.5274(6) 0.1476(6) 0.07680(13) 0.0565(14) Uani 1 1 d .
C39 C 0.5996(6) 0.1006(6) 0.05120(14) 0.0700(16) Uani 1 1 d .
H39 H 0.6254 0.0207 0.0556 0.084 Uiso 1 1 calc R
C40 C 0.6337(8) 0.1701(8) 0.01950(18) 0.098(2) Uani 1 1 d .
H40 H 0.6801 0.1353 0.0022 0.118 Uiso 1 1 calc R
C41 C 0.6010(9) 0.2886(9) 0.01289(18) 0.118(3) Uani 1 1 d .
H41 H 0.6289 0.3376 -0.0081 0.141 Uiso 1 1 calc R
C42 C 0.5265(9) 0.3363(7) 0.03732(19) 0.106(2) Uani 1 1 d .
H42 H 0.5016 0.4165 0.0326 0.127 Uiso 1 1 calc R
C43 C 0.4881(7) 0.2647(7) 0.06919(15) 0.0797(18) Uani 1 1 d .
H43 H 0.4357 0.2960 0.0855 0.096 Uiso 1 1 calc R
Pd2 Pd 0.60424(3) 1.03784(3) 0.355004(9) 0.03762(12) Uani 1 1 d .
N1B N 0.4028(4) 1.0027(4) 0.36682(11) 0.0450(10) Uani 1 1 d .
N2B N 0.8088(4) 1.0574(3) 0.34681(9) 0.0360(8) Uani 1 1 d .
N3B N 0.9719(4) 0.6084(4) 0.11142(10) 0.0533(11) Uani 1 1 d .
O1B O 0.6697(3) 1.1244(3) 0.40877(9) 0.0528(9) Uani 1 1 d .
O2B O 1.1966(5) 1.3995(4) 0.48199(11) 0.0881(13) Uani 1 1 d .
C1B C 0.3668(6) 1.0363(5) 0.40006(16) 0.0610(15) Uani 1 1 d .
H1B H 0.4375 1.0892 0.4185 0.073 Uiso 1 1 calc R
C2B C 0.2279(6) 0.9950(6) 0.40792(17) 0.0676(16) Uani 1 1 d .
H2B H 0.2057 1.0193 0.4313 0.081 Uiso 1 1 calc R
C3B C 0.1236(6) 0.9180(6) 0.38091(18) 0.0672(16) Uani 1 1 d .
H3B H 0.0296 0.8885 0.3858 0.081 Uiso 1 1 calc R
C4B C 0.1586(5) 0.8847(5) 0.34652(16) 0.0579(14) Uani 1 1 d .
H4B H 0.0883 0.8339 0.3277 0.069 Uiso 1 1 calc R
C5B C 0.3006(5) 0.9276(5) 0.33981(14) 0.0437(12) Uani 1 1 d .
C6B C 0.3550(5) 0.9048(4) 0.30460(13) 0.0408(11) Uani 1 1 d .
C7B C 0.2651(5) 0.8377(5) 0.27249(15) 0.0541(13) Uani 1 1 d .
H7B H 0.1686 0.7977 0.2738 0.065 Uiso 1 1 calc R
C8B C 0.3194(5) 0.8307(5) 0.23919(15) 0.0583(14) Uani 1 1 d .
H8B H 0.2605 0.7838 0.2178 0.070 Uiso 1 1 calc R
C9B C 0.4628(5) 0.8941(5) 0.23749(13) 0.0531(13) Uani 1 1 d .
H9B H 0.4994 0.8937 0.2146 0.064 Uiso 1 1 calc R
C10B C 0.5516(5) 0.9576(5) 0.26929(13) 0.0426(11) Uani 1 1 d .
H10B H 0.6475 0.9994 0.2675 0.051 Uiso 1 1 calc R
C11B C 0.5016(4) 0.9611(4) 0.30440(13) 0.0369(10) Uani 1 1 d .
C12B C 0.7974(6) 1.1890(5) 0.42350(13) 0.0470(12) Uani 1 1 d .
C13B C 0.8178(6) 1.2533(6) 0.46025(14) 0.0651(15) Uani 1 1 d .
H13B H 0.7391 1.2506 0.4724 0.078 Uiso 1 1 calc R
C14B C 0.9487(7) 1.3188(6) 0.47838(16) 0.0735(17) Uani 1 1 d .
H14B H 0.9582 1.3568 0.5030 0.088 Uiso 1 1 calc R
C15B C 1.0701(6) 1.3301(5) 0.46063(16) 0.0625(15) Uani 1 1 d .
C16B C 1.0569(5) 1.2729(5) 0.42507(14) 0.0525(13) Uani 1 1 d .
H16B H 1.1373 1.2806 0.4132 0.063 Uiso 1 1 calc R
C17B C 0.9206(5) 1.2013(4) 0.40592(12) 0.0413(11) Uani 1 1 d .
C18B C 1.3195(7) 1.3948(7) 0.4675(2) 0.098(2) Uani 1 1 d .
H18D H 1.3146 1.2986 0.4627 0.147 Uiso 1 1 calc R
H18E H 1.4004 1.4413 0.4853 0.147 Uiso 1 1 calc R
H18F H 1.3281 1.4413 0.4443 0.147 Uiso 1 1 calc R
C19B C 0.9173(5) 1.1335(4) 0.36995(12) 0.0385(11) Uani 1 1 d .
H19B H 1.0053 1.1452 0.3618 0.046 Uiso 1 1 calc R
C20B C 0.8471(4) 0.9932(4) 0.31485(11) 0.0338(10) Uani 1 1 d .
C21B C 0.7887(4) 0.8503(4) 0.30674(12) 0.0380(10) Uani 1 1 d .
H21B H 0.7299 0.7958 0.3229 0.046 Uiso 1 1 calc R
C22B C 0.8165(4) 0.7874(4) 0.27495(12) 0.0387(11) Uani 1 1 d .
H22B H 0.7763 0.6907 0.2700 0.046 Uiso 1 1 calc R
C23B C 0.9043(4) 0.8661(4) 0.24982(12) 0.0345(10) Uani 1 1 d .
C24B C 0.9673(4) 1.0091(4) 0.25966(12) 0.0385(11) Uani 1 1 d .
H24B H 1.0292 1.0638 0.2442 0.046 Uiso 1 1 calc R
C25B C 0.9403(4) 1.0722(4) 0.29175(12) 0.0355(10) Uani 1 1 d .
H25B H 0.9848 1.1678 0.2978 0.043 Uiso 1 1 calc R
C26B C 0.9257(4) 0.8017(4) 0.21421(12) 0.0359(10) Uani 1 1 d .
C27B C 0.9020(5) 0.6584(4) 0.20955(12) 0.0418(11) Uani 1 1 d .
H27B H 0.8766 0.6030 0.2297 0.050 Uiso 1 1 calc R
C28B C 0.9151(5) 0.5956(5) 0.17581(12) 0.0472(12) Uani 1 1 d .
H28B H 0.8958 0.4986 0.1734 0.057 Uiso 1 1 calc R
C29B C 0.9563(5) 0.6739(5) 0.14556(12) 0.0410(11) Uani 1 1 d .
C30B C 0.9841(5) 0.8177(5) 0.14992(13) 0.0511(13) Uani 1 1 d .
H30B H 1.0143 0.8731 0.1301 0.061 Uiso 1 1 calc R
C31B C 0.9678(5) 0.8797(5) 0.18326(12) 0.0458(12) Uani 1 1 d .
H31B H 0.9852 0.9765 0.1853 0.055 Uiso 1 1 calc R
C32B C 1.0111(5) 0.4828(5) 0.11325(13) 0.0506(13) Uani 1 1 d .
C33B C 0.9296(6) 0.3609(6) 0.09318(16) 0.0663(15) Uani 1 1 d .
H33B H 0.8470 0.3590 0.0784 0.080 Uiso 1 1 calc R
C34B C 0.9687(8) 0.2422(7) 0.09464(19) 0.0833(19) Uani 1 1 d .
H34B H 0.9152 0.1615 0.0799 0.100 Uiso 1 1 calc R
C35B C 1.0861(8) 0.2413(7) 0.1176(2) 0.090(2) Uani 1 1 d .
H35B H 1.1103 0.1592 0.1191 0.108 Uiso 1 1 calc R
C36B C 1.1669(6) 0.3599(7) 0.13821(18) 0.0769(18) Uani 1 1 d .
H36B H 1.2474 0.3591 0.1535 0.092 Uiso 1 1 calc R
C37B C 1.1309(5) 0.4831(6) 0.13674(15) 0.0614(14) Uani 1 1 d .
H37B H 1.1859 0.5640 0.1512 0.074 Uiso 1 1 calc R
C38B C 0.9352(5) 0.6526(5) 0.07590(13) 0.0506(13) Uani 1 1 d .
C39B C 1.0097(6) 0.6414(6) 0.04620(14) 0.0642(15) Uani 1 1 d .
H39B H 1.0846 0.6052 0.0495 0.077 Uiso 1 1 calc R
C40B C 0.9721(8) 0.6846(7) 0.01129(16) 0.092(2) Uani 1 1 d .
H40B H 1.0222 0.6766 -0.0087 0.110 Uiso 1 1 calc R
C41B C 0.8633(9) 0.7384(8) 0.00594(18) 0.109(3) Uani 1 1 d .
H41B H 0.8390 0.7669 -0.0176 0.131 Uiso 1 1 calc R
C42B C 0.7899(8) 0.7502(8) 0.03554(19) 0.107(3) Uani 1 1 d .
H42B H 0.7159 0.7877 0.0322 0.128 Uiso 1 1 calc R
C43B C 0.8251(6) 0.7067(6) 0.07050(15) 0.0757(18) Uani 1 1 d .
H43B H 0.7739 0.7142 0.0904 0.091 Uiso 1 1 calc R

loop_
_atom_site_aniso_label
_atom_site_aniso_U_11
_atom_site_aniso_U_22
_atom_site_aniso_U_33
_atom_site_aniso_U_23
_atom_site_aniso_U_13
_atom_site_aniso_U_12
Pd1 0.0421(2) 0.0393(2) 0.0406(2) 0.00152(16) 0.01068(17) 0.01879(17)
N1 0.053(3) 0.039(2) 0.051(3) 0.004(2) 0.015(2) 0.022(2)
N2 0.041(2) 0.034(2) 0.034(2) -0.0011(17) 0.0033(18) 0.0149(18)
N3 0.100(4) 0.062(3) 0.035(2) -0.003(2) 0.018(2) 0.033(3)
O1 0.059(2) 0.072(2) 0.040(2) -0.0037(17) 0.0145(17) 0.027(2)
O2 0.080(3) 0.068(3) 0.051(2) -0.0192(19) -0.015(2) 0.010(2)
C1 0.060(3) 0.054(3) 0.071(4) 0.002(3) 0.021(3) 0.029(3)
C2 0.069(4) 0.060(4) 0.089(5) 0.013(3) 0.041(4) 0.037(3)
C3 0.050(3) 0.064(4) 0.101(5) 0.017(4) 0.031(4) 0.030(3)
C4 0.048(3) 0.054(3) 0.091(4) 0.013(3) 0.018(3) 0.024(3)
C5 0.042(3) 0.038(3) 0.067(4) 0.012(3) 0.012(3) 0.021(2)
C6 0.043(3) 0.035(3) 0.061(3) 0.008(2) 0.009(3) 0.020(2)
C7 0.040(3) 0.043(3) 0.075(4) 0.004(3) 0.000(3) 0.017(2)
C8 0.054(3) 0.050(3) 0.050(3) 0.001(2) -0.013(3) 0.020(3)
C9 0.059(3) 0.055(3) 0.039(3) 0.004(2) -0.002(3) 0.028(3)
C10 0.047(3) 0.046(3) 0.044(3) 0.007(2) 0.008(2) 0.020(2)
C11 0.037(3) 0.028(2) 0.052(3) 0.007(2) 0.007(2) 0.016(2)
C12 0.058(3) 0.046(3) 0.041(3) 0.001(2) 0.007(3) 0.023(3)
C13 0.083(4) 0.078(4) 0.037(3) -0.009(3) 0.011(3) 0.034(3)
C14 0.104(5) 0.060(4) 0.035(3) -0.011(3) 0.002(3) 0.031(4)
C15 0.076(4) 0.042(3) 0.046(3) -0.001(3) 0.001(3) 0.015(3)
C16 0.062(3) 0.039(3) 0.037(3) 0.002(2) 0.008(2) 0.016(2)
C17 0.056(3) 0.033(3) 0.032(3) -0.003(2) 0.005(2) 0.016(2)
C18 0.075(4) 0.074(4) 0.074(4) -0.013(3) -0.018(4) 0.008(3)
C19 0.041(3) 0.035(3) 0.034(3) 0.004(2) 0.008(2) 0.014(2)
C20 0.033(2) 0.036(3) 0.033(2) -0.002(2) 0.002(2) 0.015(2)
C21 0.042(3) 0.042(3) 0.034(3) 0.002(2) 0.008(2) 0.019(2)
C22 0.041(3) 0.031(2) 0.043(3) -0.002(2) 0.006(2) 0.015(2)
C23 0.033(2) 0.041(3) 0.038(3) 0.003(2) 0.009(2) 0.018(2)
C24 0.040(3) 0.037(3) 0.038(3) 0.001(2) 0.013(2) 0.011(2)
C25 0.044(3) 0.031(2) 0.044(3) -0.002(2) 0.008(2) 0.012(2)
C26 0.038(3) 0.042(3) 0.040(3) 0.003(2) 0.006(2) 0.019(2)
C27 0.050(3) 0.042(3) 0.050(3) 0.001(2) 0.020(2) 0.019(2)
C28 0.060(3) 0.042(3) 0.049(3) -0.007(2) 0.011(3) 0.013(2)
C29 0.056(3) 0.055(3) 0.033(3) -0.001(2) 0.007(2) 0.024(3)
C30 0.049(3) 0.058(3) 0.041(3) 0.001(2) 0.018(2) 0.014(3)
C31 0.041(3) 0.046(3) 0.041(3) -0.001(2) 0.007(2) 0.012(2)
C32 0.067(3) 0.060(4) 0.035(3) -0.008(3) 0.014(3) 0.021(3)
C33 0.086(4) 0.066(4) 0.044(3) 0.000(3) 0.003(3) 0.020(3)
C34 0.101(5) 0.063(4) 0.055(4) -0.008(3) 0.010(4) 0.018(4)
C35 0.088(5) 0.073(4) 0.080(5) 0.002(4) 0.027(4) 0.039(4)
C36 0.065(4) 0.093(5) 0.071(4) -0.007(4) 0.004(3) 0.041(4)
C37 0.063(4) 0.067(4) 0.063(4) -0.012(3) 0.011(3) 0.025(3)
C38 0.071(4) 0.058(3) 0.031(3) -0.008(3) 0.000(3) 0.009(3)
C39 0.089(4) 0.070(4) 0.041(3) -0.013(3) 0.020(3) 0.008(3)
C40 0.120(6) 0.098(6) 0.054(4) -0.011(4) 0.029(4) -0.002(5)
C41 0.171(8) 0.112(7) 0.035(4) 0.008(4) 0.014(4) -0.008(6)
C42 0.163(7) 0.095(5) 0.055(4) 0.018(4) -0.004(5) 0.037(5)
C43 0.103(5) 0.093(5) 0.040(3) 0.000(3) 0.002(3) 0.028(4)
Pd2 0.0411(2) 0.0386(2) 0.0377(2) -0.00012(16) 0.01113(16) 0.01738(17)
N1B 0.049(2) 0.046(2) 0.046(2) 0.004(2) 0.014(2) 0.022(2)
N2B 0.044(2) 0.035(2) 0.029(2) -0.0070(17) 0.0055(17) 0.0126(18)
N3B 0.080(3) 0.058(3) 0.032(2) -0.0027(19) 0.009(2) 0.036(2)
O1B 0.055(2) 0.060(2) 0.043(2) -0.0086(17) 0.0138(17) 0.0176(18)
O2B 0.094(3) 0.074(3) 0.073(3) -0.020(2) -0.038(3) 0.012(3)
C1B 0.061(4) 0.059(3) 0.073(4) 0.001(3) 0.028(3) 0.028(3)
C2B 0.071(4) 0.077(4) 0.077(4) 0.014(3) 0.040(3) 0.045(3)
C3B 0.051(3) 0.068(4) 0.099(5) 0.017(4) 0.033(3) 0.032(3)
C4B 0.049(3) 0.055(3) 0.079(4) 0.012(3) 0.016(3) 0.026(3)
C5B 0.037(3) 0.040(3) 0.065(3) 0.017(2) 0.015(3) 0.024(2)
C6B 0.039(3) 0.037(3) 0.052(3) 0.008(2) 0.009(2) 0.019(2)
C7B 0.043(3) 0.055(3) 0.067(4) 0.010(3) 0.006(3) 0.019(3)
C8B 0.055(4) 0.058(3) 0.055(4) 0.002(3) -0.013(3) 0.015(3)
C9B 0.061(3) 0.062(3) 0.037(3) 0.003(3) 0.001(3) 0.022(3)
C10B 0.041(3) 0.044(3) 0.046(3) 0.006(2) 0.007(2) 0.017(2)
C11B 0.033(2) 0.034(2) 0.050(3) 0.008(2) 0.011(2) 0.016(2)
C12B 0.067(4) 0.041(3) 0.037(3) -0.004(2) 0.010(3) 0.022(3)
C13B 0.085(4) 0.073(4) 0.038(3) -0.005(3) 0.008(3) 0.029(3)
C14B 0.110(5) 0.067(4) 0.042(3) -0.011(3) -0.005(4) 0.031(4)
C15B 0.079(4) 0.046(3) 0.054(4) -0.007(3) -0.018(3) 0.016(3)
C16B 0.063(3) 0.042(3) 0.048(3) 0.000(2) -0.002(3) 0.014(3)
C17B 0.056(3) 0.035(3) 0.030(3) -0.005(2) -0.005(2) 0.015(2)
C18B 0.079(5) 0.077(5) 0.109(6) -0.002(4) -0.048(5) 0.002(4)
C19B 0.043(3) 0.036(3) 0.037(3) 0.002(2) 0.004(2) 0.014(2)
C20B 0.031(2) 0.036(3) 0.035(3) -0.007(2) 0.001(2) 0.013(2)
C21B 0.037(2) 0.037(3) 0.039(3) 0.001(2) 0.014(2) 0.007(2)
C22B 0.041(3) 0.030(2) 0.044(3) -0.002(2) 0.012(2) 0.009(2)
C23B 0.036(2) 0.032(2) 0.036(3) 0.003(2) 0.007(2) 0.012(2)
C24B 0.036(2) 0.038(3) 0.042(3) 0.003(2) 0.012(2) 0.010(2)
C25B 0.035(2) 0.025(2) 0.046(3) -0.002(2) 0.010(2) 0.0079(19)
C26B 0.030(2) 0.040(3) 0.038(3) -0.004(2) 0.004(2) 0.012(2)
C27B 0.055(3) 0.035(3) 0.037(3) 0.000(2) 0.012(2) 0.015(2)
C28B 0.061(3) 0.043(3) 0.039(3) -0.005(2) 0.012(2) 0.018(2)
C29B 0.047(3) 0.049(3) 0.031(3) -0.004(2) 0.007(2) 0.021(2)
C30B 0.062(3) 0.056(3) 0.035(3) 0.006(2) 0.014(2) 0.015(3)
C31B 0.058(3) 0.035(3) 0.044(3) -0.001(2) 0.011(2) 0.014(2)
C32B 0.059(3) 0.059(3) 0.040(3) 0.001(3) 0.014(3) 0.025(3)
C33B 0.068(4) 0.070(4) 0.064(4) -0.006(3) 0.000(3) 0.029(3)
C34B 0.104(5) 0.070(4) 0.085(5) -0.002(4) 0.009(4) 0.041(4)
C35B 0.115(6) 0.080(5) 0.101(6) 0.016(4) 0.036(5) 0.059(5)
C36B 0.072(4) 0.102(5) 0.073(4) 0.015(4) 0.011(3) 0.049(4)
C37B 0.057(3) 0.079(4) 0.054(3) 0.001(3) 0.001(3) 0.032(3)
C38B 0.059(3) 0.062(3) 0.035(3) -0.004(2) 0.003(2) 0.026(3)
C39B 0.075(4) 0.087(4) 0.040(3) 0.003(3) 0.009(3) 0.040(3)
C40B 0.125(6) 0.128(6) 0.042(4) 0.017(4) 0.027(4) 0.062(5)
C41B 0.165(7) 0.139(7) 0.050(4) 0.012(4) 0.001(5) 0.090(6)
C42B 0.137(6) 0.149(7) 0.067(5) -0.003(4) -0.010(5) 0.099(6)
C43B 0.091(4) 0.115(5) 0.044(3) -0.005(3) 0.004(3) 0.067(4)

loop_
_atom_type_symbol
_atom_type_description
_atom_type_scat_dispersion_real
_atom_type_scat_dispersion_imag
_atom_type_scat_source
C C 0.0033 0.0016 'International Tables Vol C Tables 4.2.6.8 and 6.1.1.4'
H H 0.0000 0.0000 'International Tables Vol C Tables 4.2.6.8 and 6.1.1.4'
N N 0.0061 0.0033 'International Tables Vol C Tables 4.2.6.8 and 6.1.1.4'
O O 0.0106 0.0060 'International Tables Vol C Tables 4.2.6.8 and 6.1.1.4'
Pd Pd -0.9988 1.0072 'International Tables Vol C Tables 4.2.6.8 and 6.1.1.4'

loop_
_geom_angle_atom_site_label_1
_geom_angle_atom_site_label_2
_geom_angle_atom_site_label_3
_geom_angle
C11 Pd1 N1 81.11(17)
C11 Pd1 N2 101.80(15)
N1 Pd1 N2 173.61(14)
C11 Pd1 O1 168.62(14)
N1 Pd1 O1 88.04(15)
N2 Pd1 O1 89.34(13)
C1 N1 C5 118.4(4)
C1 N1 Pd1 124.9(4)
C5 N1 Pd1 116.2(3)
C19 N2 C20 113.7(3)
C19 N2 Pd1 123.7(3)
C20 N2 Pd1 122.6(3)
C38 N3 C29 122.5(4)
C38 N3 C32 119.9(4)
C29 N3 C32 117.0(4)
C12 O1 Pd1 128.4(3)
C15 O2 C18 116.3(4)
N1 C1 C2 123.7(5)
N1 C1 H1 118.2
C2 C1 H1 118.2
C3 C2 C1 118.3(5)
C3 C2 H2 120.9
C1 C2 H2 120.9
C2 C3 C4 119.4(5)
C2 C3 H3 120.3
C4 C3 H3 120.3
C3 C4 C5 119.6(5)
C3 C4 H4 120.2
C5 C4 H4 120.2
N1 C5 C4 120.7(5)
N1 C5 C6 112.7(4)
C4 C5 C6 126.6(5)
C7 C6 C11 122.0(5)
C7 C6 C5 122.2(4)
C11 C6 C5 115.8(4)
C8 C7 C6 120.5(5)
C8 C7 H7 119.7
C6 C7 H7 119.7
C7 C8 C9 118.3(5)
C7 C8 H8 120.8
C9 C8 H8 120.8
C10 C9 C8 121.1(5)
C10 C9 H9 119.4
C8 C9 H9 119.4
C9 C10 C11 122.4(4)
C9 C10 H10 118.8
C11 C10 H10 118.8
C10 C11 C6 115.4(4)
C10 C11 Pd1 131.4(3)
C6 C11 Pd1 113.2(3)
O1 C12 C13 118.8(5)
O1 C12 C17 124.3(4)
C13 C12 C17 116.9(5)
C14 C13 C12 122.0(5)
C14 C13 H13 119.0
C12 C13 H13 119.0
C13 C14 C15 121.2(5)
C13 C14 H14 119.4
C15 C14 H14 119.4
C16 C15 O2 125.7(5)
C16 C15 C14 118.9(5)
O2 C15 C14 115.4(5)
C15 C16 C17 121.4(5)
C15 C16 H16 119.3
C17 C16 H16 119.3
C12 C17 C19 123.5(4)
C12 C17 C16 119.6(4)
C19 C17 C16 116.8(4)
O2 C18 H18A 109.5
O2 C18 H18B 109.5
H18A C18 H18B 109.5
O2 C18 H18C 109.5
H18A C18 H18C 109.5
H18B C18 H18C 109.5
N2 C19 C17 129.6(4)
N2 C19 H19 115.2
C17 C19 H19 115.2
C25 C20 C21 120.2(4)
C25 C20 N2 120.5(4)
C21 C20 N2 119.3(4)
C20 C21 C22 119.5(4)
C20 C21 H21 120.2
C22 C21 H21 120.2
C21 C22 C23 121.3(4)
C21 C22 H22 119.4
C23 C22 H22 119.4
C24 C23 C22 117.5(4)
C24 C23 C26 120.7(4)
C22 C23 C26 121.8(4)
C25 C24 C23 121.0(4)
C25 C24 H24 119.5
C23 C24 H24 119.5
C20 C25 C24 120.3(4)
C20 C25 H25 119.8
C24 C25 H25 119.8
C31 C26 C27 117.6(4)
C31 C26 C23 121.9(4)
C27 C26 C23 120.4(4)
C28 C27 C26 120.8(4)
C28 C27 H27 119.6
C26 C27 H27 119.6
C27 C28 C29 120.6(4)
C27 C28 H28 119.7
C29 C28 H28 119.7
C30 C29 C28 118.9(4)
C30 C29 N3 122.1(4)
C28 C29 N3 119.0(4)
C31 C30 C29 120.3(4)
C31 C30 H30 119.9
C29 C30 H30 119.9
C30 C31 C26 121.7(4)
C30 C31 H31 119.1
C26 C31 H31 119.1
C37 C32 C33 119.4(5)
C37 C32 N3 119.9(5)
C33 C32 N3 120.7(5)
C32 C33 C34 120.1(6)
C32 C33 H33 119.9
C34 C33 H33 119.9
C35 C34 C33 120.1(6)
C35 C34 H34 119.9
C33 C34 H34 119.9
C36 C35 C34 120.1(6)
C36 C35 H35 120.0
C34 C35 H35 120.0
C35 C36 C37 119.4(6)
C35 C36 H36 120.3
C37 C36 H36 120.3
C32 C37 C36 120.8(5)
C32 C37 H37 119.6
C36 C37 H37 119.6
C43 C38 C39 118.3(5)
C43 C38 N3 119.6(5)
C39 C38 N3 122.1(5)
C40 C39 C38 120.8(6)
C40 C39 H39 119.6
C38 C39 H39 119.6
C41 C40 C39 121.0(7)
C41 C40 H40 119.5
C39 C40 H40 119.5
C40 C41 C42 119.7(7)
C40 C41 H41 120.2
C42 C41 H41 120.2
C41 C42 C43 119.9(7)
C41 C42 H42 120.0
C43 C42 H42 120.0
C38 C43 C42 120.3(6)
C38 C43 H43 119.9
C42 C43 H43 119.9
C11B Pd2 N1B 80.74(16)
C11B Pd2 O1B 167.61(15)
N1B Pd2 O1B 87.59(15)
C11B Pd2 N2B 101.67(15)
N1B Pd2 N2B 174.01(14)
O1B Pd2 N2B 90.34(13)
C1B N1B C5B 119.3(4)
C1B N1B Pd2 124.8(4)
C5B N1B Pd2 115.6(3)
C19B N2B C20B 113.8(3)
C19B N2B Pd2 122.6(3)
C20B N2B Pd2 123.7(3)
C38B N3B C29B 122.5(4)
C38B N3B C32B 119.2(4)
C29B N3B C32B 118.0(4)
C12B O1B Pd2 127.5(3)
C15B O2B C18B 116.7(5)
N1B C1B C2B 122.2(5)
N1B C1B H1B 118.9
C2B C1B H1B 118.9
C3B C2B C1B 119.1(5)
C3B C2B H2B 120.4
C1B C2B H2B 120.4
C2B C3B C4B 119.4(5)
C2B C3B H3B 120.3
C4B C3B H3B 120.3
C3B C4B C5B 119.7(5)
C3B C4B H4B 120.2
C5B C4B H4B 120.2
N1B C5B C4B 120.4(5)
N1B C5B C6B 113.0(4)
C4B C5B C6B 126.5(5)
C7B C6B C11B 122.1(4)
C7B C6B C5B 121.8(4)
C11B C6B C5B 116.1(4)
C8B C7B C6B 119.8(5)
C8B C7B H7B 120.1
C6B C7B H7B 120.1
C7B C8B C9B 119.4(5)
C7B C8B H8B 120.3
C9B C8B H8B 120.3
C10B C9B C8B 120.6(5)
C10B C9B H9B 119.7
C8B C9B H9B 119.7
C9B C10B C11B 121.8(4)
C9B C10B H10B 119.1
C11B C10B H10B 119.1
C6B C11B C10B 116.0(4)
C6B C11B Pd2 113.2(3)
C10B C11B Pd2 130.8(3)
O1B C12B C13B 118.1(5)
O1B C12B C17B 125.4(4)
C13B C12B C17B 116.6(5)
C14B C13B C12B 121.9(5)
C14B C13B H13B 119.1
C12B C13B H13B 119.1
C13B C14B C15B 120.9(5)
C13B C14B H14B 119.5
C15B C14B H14B 119.5
C16B C15B O2B 125.0(6)
C16B C15B C14B 119.8(5)
O2B C15B C14B 115.2(5)
C15B C16B C17B 120.1(5)
C15B C16B H16B 120.0
C17B C16B H16B 120.0
C12B C17B C16B 120.7(4)
C12B C17B C19B 122.9(4)
C16B C17B C19B 116.2(4)
O2B C18B H18D 109.5
O2B C18B H18E 109.5
H18D C18B H18E 109.5
O2B C18B H18F 109.5
H18D C18B H18F 109.5
H18E C18B H18F 109.5
N2B C19B C17B 129.6(4)
N2B C19B H19B 115.2
C17B C19B H19B 115.2
C21B C20B C25B 119.2(4)
C21B C20B N2B 119.4(4)
C25B C20B N2B 121.4(4)
C20B C21B C22B 120.6(4)
C20B C21B H21B 119.7
C22B C21B H21B 119.7
C21B C22B C23B 121.4(4)
C21B C22B H22B 119.3
C23B C22B H22B 119.3
C24B C23B C22B 116.7(4)
C24B C23B C26B 121.4(4)
C22B C23B C26B 121.8(4)
C25B C24B C23B 121.8(4)
C25B C24B H24B 119.1
C23B C24B H24B 119.1
C24B C25B C20B 120.1(4)
C24B C25B H25B 120.0
C20B C25B H25B 120.0
C27B C26B C31B 116.4(4)
C27B C26B C23B 121.0(4)
C31B C26B C23B 122.6(4)
C28B C27B C26B 121.7(4)
C28B C27B H27B 119.2
C26B C27B H27B 119.2
C29B C28B C27B 121.2(4)
C29B C28B H28B 119.4
C27B C28B H28B 119.4
C28B C29B C30B 118.1(4)
C28B C29B N3B 120.6(4)
C30B C29B N3B 121.4(4)
C31B C30B C29B 120.7(4)
C31B C30B H30B 119.7
C29B C30B H30B 119.7
C30B C31B C26B 122.0(4)
C30B C31B H31B 119.0
C26B C31B H31B 119.0
C33B C32B C37B 119.4(5)
C33B C32B N3B 120.9(5)
C37B C32B N3B 119.7(5)
C34B C33B C32B 120.5(6)
C34B C33B H33B 119.7
C32B C33B H33B 119.7
C33B C34B C35B 120.5(6)
C33B C34B H34B 119.8
C35B C34B H34B 119.8
C36B C35B C34B 120.0(6)
C36B C35B H35B 120.0
C34B C35B H35B 120.0
C35B C36B C37B 120.7(6)
C35B C36B H36B 119.6
C37B C36B H36B 119.6
C36B C37B C32B 118.8(5)
C36B C37B H37B 120.6
C32B C37B H37B 120.6
C43B C38B C39B 119.4(5)
C43B C38B N3B 120.5(4)
C39B C38B N3B 120.1(4)
C38B C39B C40B 119.6(5)
C38B C39B H39B 120.2
C40B C39B H39B 120.2
C41B C40B C39B 121.1(6)
C41B C40B H40B 119.5
C39B C40B H40B 119.5
C40B C41B C42B 119.3(6)
C40B C41B H41B 120.4
C42B C41B H41B 120.4
C41B C42B C43B 120.5(6)
C41B C42B H42B 119.8
C43B C42B H42B 119.8
C38B C43B C42B 120.2(5)
C38B C43B H43B 119.9
C42B C43B H43B 119.9

loop_
_geom_bond_atom_site_label_1
_geom_bond_atom_site_label_2
_geom_bond_distance
Pd1 C11 1.992(5)
Pd1 N1 2.017(4)
Pd1 N2 2.045(3)
Pd1 O1 2.056(3)
N1 C1 1.338(6)
N1 C5 1.354(6)
N2 C19 1.295(5)
N2 C20 1.449(5)
N3 C38 1.404(6)
N3 C29 1.427(6)
N3 C32 1.438(6)
O1 C12 1.288(6)
O2 C15 1.385(6)
O2 C18 1.409(7)
C1 C2 1.371(7)
C1 H1 0.9300
C2 C3 1.368(8)
C2 H2 0.9300
C3 C4 1.385(7)
C3 H3 0.9300
C4 C5 1.388(6)
C4 H4 0.9300
C5 C6 1.470(6)
C6 C7 1.391(6)
C6 C11 1.408(6)
C7 C8 1.379(7)
C7 H7 0.9300
C8 C9 1.387(7)
C8 H8 0.9300
C9 C10 1.368(6)
C9 H9 0.9300
C10 C11 1.405(6)
C10 H10 0.9300
C12 C13 1.406(6)
C12 C17 1.413(6)
C13 C14 1.356(7)
C13 H13 0.9300
C14 C15 1.398(7)
C14 H14 0.9300
C15 C16 1.346(6)
C16 C17 1.424(6)
C16 H16 0.9300
C17 C19 1.417(6)
C18 H18A 0.9600
C18 H18B 0.9600
C18 H18C 0.9600
C19 H19 0.9300
C20 C25 1.373(6)
C20 C21 1.382(6)
C21 C22 1.388(5)
C21 H21 0.9300
C22 C23 1.398(6)
C22 H22 0.9300
C23 C24 1.398(6)
C23 C26 1.479(6)
C24 C25 1.382(6)
C24 H24 0.9300
C25 H25 0.9300
C26 C31 1.388(6)
C26 C27 1.395(6)
C27 C28 1.383(6)
C27 H27 0.9300
C28 C29 1.386(6)
C28 H28 0.9300
C29 C30 1.384(6)
C30 C31 1.377(6)
C30 H30 0.9300
C31 H31 0.9300
C32 C37 1.363(7)
C32 C33 1.364(7)
C33 C34 1.376(7)
C33 H33 0.9300
C34 C35 1.373(8)
C34 H34 0.9300
C35 C36 1.355(8)
C35 H35 0.9300
C36 C37 1.387(7)
C36 H36 0.9300
C37 H37 0.9300
C38 C43 1.378(7)
C38 C39 1.378(7)
C39 C40 1.366(8)
C39 H39 0.9300
C40 C41 1.350(10)
C40 H40 0.9300
C41 C42 1.369(10)
C41 H41 0.9300
C42 C43 1.389(8)
C42 H42 0.9300
C43 H43 0.9300
Pd2 C11B 1.991(5)
Pd2 N1B 2.026(4)
Pd2 O1B 2.040(3)
Pd2 N2B 2.048(3)
N1B C1B 1.339(6)
N1B C5B 1.349(6)
N2B C19B 1.306(5)
N2B C20B 1.436(5)
N3B C38B 1.411(6)
N3B C29B 1.413(5)
N3B C32B 1.435(6)
O1B C12B 1.287(6)
O2B C15B 1.375(6)
O2B C18B 1.397(8)
C1B C2B 1.382(7)
C1B H1B 0.9300
C2B C3B 1.365(8)
C2B H2B 0.9300
C3B C4B 1.371(7)
C3B H3B 0.9300
C4B C5B 1.398(6)
C4B H4B 0.9300
C5B C6B 1.460(6)
C6B C7B 1.395(6)
C6B C11B 1.399(6)
C7B C8B 1.366(7)
C7B H7B 0.9300
C8B C9B 1.385(7)
C8B H8B 0.9300
C9B C10B 1.373(6)
C9B H9B 0.9300
C10B C11B 1.400(6)
C10B H10B 0.9300
C12B C13B 1.412(6)
C12B C17B 1.413(6)
C13B C14B 1.354(8)
C13B H13B 0.9300
C14B C15B 1.402(8)
C14B H14B 0.9300
C15B C16B 1.354(7)
C16B C17B 1.420(6)
C16B H16B 0.9300
C17B C19B 1.428(6)
C18B H18D 0.9600
C18B H18E 0.9600
C18B H18F 0.9600
C19B H19B 0.9300
C20B C21B 1.377(5)
C20B C25B 1.383(6)
C21B C22B 1.377(5)
C21B H21B 0.9300
C22B C23B 1.404(6)
C22B H22B 0.9300
C23B C24B 1.392(6)
C23B C26B 1.474(6)
C24B C25B 1.383(6)
C24B H24B 0.9300
C25B H25B 0.9300
C26B C27B 1.383(6)
C26B C31B 1.399(6)
C27B C28B 1.380(6)
C27B H27B 0.9300
C28B C29B 1.378(6)
C28B H28B 0.9300
C29B C30B 1.381(6)
C30B C31B 1.375(6)
C30B H30B 0.9300
C31B H31B 0.9300
C32B C33B 1.370(7)
C32B C37B 1.394(7)
C33B C34B 1.367(7)
C33B H33B 0.9300
C34B C35B 1.368(9)
C34B H34B 0.9300
C35B C36B 1.354(8)
C35B H35B 0.9300
C36B C37B 1.393(7)
C36B H36B 0.9300
C37B H37B 0.9300
C38B C43B 1.374(7)
C38B C39B 1.378(6)
C39B C40B 1.389(7)
C39B H39B 0.9300
C40B C41B 1.360(8)
C40B H40B 0.9300
C41B C42B 1.370(9)
C41B H41B 0.9300
C42B C43B 1.386(8)
C42B H42B 0.9300
C43B H43B 0.9300
